data_7231611
loop_
_publ_author_name
'Han, Jingyu'
'Li, Shufen'
'Tang, Chunying'
'Zheng, Wei'
'Jiang, Wenqing'
'Jia, Dingxian'

_publ_section_title
;
 Hydrazine-solvothermal methods to synthesize polymeric thioarsenates from
 one-dimensional chains to a three-dimensional framework
;
_journal_issue 59
_journal_name_full 'RSC Advances'
_journal_page_first 34078
_journal_paper_doi 10.1039/C8RA06335D
_journal_volume 8
_journal_year 2018
_chemical_formula_moiety 'As2 H24 Mn3 N8 S8'
_chemical_formula_sum 'As2 H24 Mn3 N8 S8'
_chemical_formula_weight 707.41
_chemical_name_systematic
; 
 ? 
;
_space_group_IT_number 2
_symmetry_cell_setting triclinic
_symmetry_Int_Tables_number 2
_symmetry_space_group_name_Hall '-P 1'
_symmetry_space_group_name_H-M 'P -1'
_atom_sites_solution_hydrogens geom
_atom_sites_solution_primary direct
_atom_sites_solution_secondary difmap
_audit_creation_method SHELXL-97
_audit_update_record
;
2018-07-17 deposited with the CCDC.
2018-10-04 downloaded from the CCDC.
;
_cell_angle_alpha 78.68(3)
_cell_angle_beta 83.53(3)
_cell_angle_gamma 77.92(3)
_cell_formula_units_Z 1
_cell_length_a 6.6881(13)
_cell_length_b 7.9869(16)
_cell_length_c 10.966(2)
_cell_measurement_reflns_used 3104
_cell_measurement_temperature 293(2)
_cell_measurement_theta_max 25.35
_cell_measurement_theta_min 3.1237
_cell_volume 560.1(2)
_computing_cell_refinement CrystalClear
_computing_data_collection CrystalClear
_computing_data_reduction CrystalStructure
_computing_molecular_graphics 'Bruker SHELXTL'
_computing_publication_material 'Bruker SHELXTL'
_computing_structure_refinement 'SHELXL-97 (Sheldrick, 1997)'
_computing_structure_solution 'SHELXS-97 (Sheldrick, 1990)'
_diffrn_ambient_temperature 293(2)
_diffrn_detector_area_resol_mean 14.63
_diffrn_measured_fraction_theta_full 0.992
_diffrn_measured_fraction_theta_max 0.992
_diffrn_measurement_device_type 'Rigaku Saturn'
_diffrn_measurement_method \w
_diffrn_radiation_monochromator graphite
_diffrn_radiation_source 'fine-focus sealed tube'
_diffrn_radiation_type MoK\a
_diffrn_radiation_wavelength 0.71073
_diffrn_reflns_av_R_equivalents 0.0319
_diffrn_reflns_av_sigmaI/netI 0.0336
_diffrn_reflns_limit_h_max 8
_diffrn_reflns_limit_h_min -6
_diffrn_reflns_limit_k_max 9
_diffrn_reflns_limit_k_min -9
_diffrn_reflns_limit_l_max 12
_diffrn_reflns_limit_l_min -13
_diffrn_reflns_number 4629
_diffrn_reflns_theta_full 25.35
_diffrn_reflns_theta_max 25.35
_diffrn_reflns_theta_min 3.12
_exptl_absorpt_coefficient_mu 5.343
_exptl_absorpt_correction_T_max 0.4146
_exptl_absorpt_correction_T_min 0.1753
_exptl_absorpt_correction_type multi-scan
_exptl_absorpt_process_details 'Jacobson, R. (1998) Private communication'
_exptl_crystal_colour Yellow
_exptl_crystal_density_diffrn 2.097
_exptl_crystal_density_method 'not measured'
_exptl_crystal_description Block
_exptl_crystal_F_000 349
_exptl_crystal_size_max 0.50
_exptl_crystal_size_mid 0.20
_exptl_crystal_size_min 0.20
_refine_diff_density_max 0.365
_refine_diff_density_min -0.492
_refine_diff_density_rms 0.101
_refine_ls_extinction_method none
_refine_ls_goodness_of_fit_ref 1.042
_refine_ls_hydrogen_treatment constr
_refine_ls_matrix_type full
_refine_ls_number_parameters 101
_refine_ls_number_reflns 2030
_refine_ls_number_restraints 0
_refine_ls_restrained_S_all 1.042
_refine_ls_R_factor_all 0.0310
_refine_ls_R_factor_gt 0.0291
_refine_ls_shift/su_max 0.000
_refine_ls_shift/su_mean 0.000
_refine_ls_structure_factor_coef Fsqd
_refine_ls_weighting_details 'calc w=1/[\s^2^(Fo^2^)+(0.0282P)^2^+0.5550P] where P=(Fo^2^+2Fc^2^)/3'
_refine_ls_weighting_scheme calc
_refine_ls_wR_factor_gt 0.0690
_refine_ls_wR_factor_ref 0.0699
_reflns_number_gt 1950
_reflns_number_total 2030
_reflns_threshold_expression >2sigma(I)
_cod_data_source_file c8ra06335d2.cif
_cod_data_source_block compound_6
_cod_original_cell_volume 560.09(19)
_cod_database_code 7231611

loop_
_symmetry_equiv_pos_as_xyz
'x, y, z'
'-x, -y, -z'

loop_
_atom_site_label
_atom_site_type_symbol
_atom_site_fract_x
_atom_site_fract_y
_atom_site_fract_z
_atom_site_U_iso_or_equiv
_atom_site_adp_type
_atom_site_occupancy
_atom_site_symmetry_multiplicity
_atom_site_calc_flag
_atom_site_refinement_flags
As1 As 0.27124(5) 0.34611(4) 0.32447(3) 0.01871(11) Uani 1 1 d .
Mn1 Mn 0.23116(8) 0.57228(7) 0.56280(5) 0.02716(15) Uani 1 1 d .
Mn2 Mn 0.0000 1.0000 0.0000 0.02651(19) Uani 1 2 d S
S1 S 0.17390(13) 0.28460(11) 0.52236(8) 0.0223(2) Uani 1 1 d .
S2 S 0.43244(14) 0.55905(12) 0.31807(9) 0.0268(2) Uani 1 1 d .
S3 S -0.01041(13) 0.43670(13) 0.23117(8) 0.0266(2) Uani 1 1 d .
S4 S 0.45385(14) 0.12864(13) 0.25410(9) 0.0307(2) Uani 1 1 d .
N1 N 0.2717(5) 0.8395(4) 0.5145(3) 0.0304(7) Uani 1 1 d .
H1A H 0.3678 0.8493 0.4518 0.046 Uiso 1 1 calc R
H1B H 0.3100 0.8713 0.5803 0.046 Uiso 1 1 calc R
H1C H 0.1540 0.9078 0.4915 0.046 Uiso 1 1 calc R
N2 N 0.2243(5) 0.7394(4) 0.0000(3) 0.0406(8) Uani 1 1 d .
H2A H 0.2841 0.7080 0.0717 0.061 Uiso 1 1 calc R
H2B H 0.3195 0.7509 -0.0630 0.061 Uiso 1 1 calc R
H2C H 0.1562 0.6584 -0.0086 0.061 Uiso 1 1 calc R
N3 N 0.0191(5) 0.9695(5) 0.2073(3) 0.0399(8) Uani 1 1 d .
H3A H 0.0757 0.8602 0.2375 0.060 Uiso 1 1 calc R
H3B H -0.1063 0.9953 0.2440 0.060 Uiso 1 1 calc R
H3C H 0.0955 1.0411 0.2222 0.060 Uiso 1 1 calc R
N4 N 0.2582(5) 1.1598(5) -0.0435(3) 0.0393(8) Uani 1 1 d .
H4A H 0.3036 1.1696 0.0276 0.059 Uiso 1 1 calc R
H4B H 0.2097 1.2652 -0.0853 0.059 Uiso 1 1 calc R
H4C H 0.3608 1.1061 -0.0894 0.059 Uiso 1 1 calc R

loop_
_atom_site_aniso_label
_atom_site_aniso_U_11
_atom_site_aniso_U_22
_atom_site_aniso_U_33
_atom_site_aniso_U_23
_atom_site_aniso_U_13
_atom_site_aniso_U_12
As1 0.01678(19) 0.0207(2) 0.0189(2) -0.00552(14) 0.00042(13) -0.00337(14)
Mn1 0.0268(3) 0.0253(3) 0.0338(3) -0.0092(2) 0.0028(2) -0.0090(2)
Mn2 0.0292(4) 0.0293(4) 0.0213(4) -0.0024(3) -0.0012(3) -0.0085(3)
S1 0.0247(4) 0.0209(4) 0.0201(4) -0.0028(3) 0.0022(3) -0.0050(3)
S2 0.0296(5) 0.0234(5) 0.0328(5) -0.0020(4) -0.0048(4) -0.0093(4)
S3 0.0208(4) 0.0353(5) 0.0230(5) -0.0035(4) -0.0047(4) -0.0037(4)
S4 0.0264(5) 0.0333(5) 0.0333(5) -0.0174(4) 0.0018(4) 0.0007(4)
N1 0.0278(16) 0.0295(17) 0.0336(19) -0.0031(14) -0.0036(14) -0.0065(14)
N2 0.040(2) 0.037(2) 0.042(2) -0.0045(16) 0.0025(16) -0.0068(16)
N3 0.047(2) 0.048(2) 0.0265(18) -0.0040(16) -0.0048(16) -0.0152(18)
N4 0.043(2) 0.041(2) 0.037(2) -0.0024(16) -0.0063(16) -0.0150(17)

loop_
_atom_type_symbol
_atom_type_description
_atom_type_scat_dispersion_real
_atom_type_scat_dispersion_imag
_atom_type_scat_source
H H 0.0000 0.0000 'International Tables Vol C Tables 4.2.6.8 and 6.1.1.4'
As As 0.0499 2.0058 'International Tables Vol C Tables 4.2.6.8 and 6.1.1.4'
Mn Mn 0.3368 0.7283 'International Tables Vol C Tables 4.2.6.8 and 6.1.1.4'
N N 0.0061 0.0033 'International Tables Vol C Tables 4.2.6.8 and 6.1.1.4'
S S 0.1246 0.1234 'International Tables Vol C Tables 4.2.6.8 and 6.1.1.4'

loop_
_geom_angle_atom_site_label_1
_geom_angle_atom_site_label_2
_geom_angle_atom_site_label_3
_geom_angle
_geom_angle_site_symmetry_1
_geom_angle_site_symmetry_3
S4 As1 S3 110.78(5) . .
S4 As1 S2 113.84(4) . .
S3 As1 S2 111.03(4) . .
S4 As1 S1 112.99(5) . .
S3 As1 S1 105.11(4) . .
S2 As1 S1 102.51(5) . .
N1 Mn1 S1 156.09(9) . .
N1 Mn1 S3 103.65(10) . 2_566
S1 Mn1 S3 95.25(4) . 2_566
N1 Mn1 S2 98.16(9) . 2_666
S1 Mn1 S2 95.95(4) . 2_666
S3 Mn1 S2 91.13(4) 2_566 2_666
N1 Mn1 S2 81.85(9) . .
S1 Mn1 S2 77.75(4) . .
S3 Mn1 S2 171.10(3) 2_566 .
S2 Mn1 S2 95.04(4) 2_666 .
N1 Mn1 S1 83.79(9) . 2_566
S1 Mn1 S1 85.83(4) . 2_566
S3 Mn1 S1 78.44(4) 2_566 2_566
S2 Mn1 S1 169.54(4) 2_666 2_566
S2 Mn1 S1 95.41(4) . 2_566
N3 Mn2 N3 180.000(1) 2_575 .
N3 Mn2 N2 90.25(13) 2_575 .
N3 Mn2 N2 89.75(14) . .
N3 Mn2 N2 89.75(14) 2_575 2_575
N3 Mn2 N2 90.25(14) . 2_575
N2 Mn2 N2 180.0 . 2_575
N3 Mn2 N4 92.19(13) 2_575 2_575
N3 Mn2 N4 87.81(13) . 2_575
N2 Mn2 N4 86.72(13) . 2_575
N2 Mn2 N4 93.28(13) 2_575 2_575
N3 Mn2 N4 87.81(13) 2_575 .
N3 Mn2 N4 92.19(13) . .
N2 Mn2 N4 93.28(13) . .
N2 Mn2 N4 86.72(13) 2_575 .
N4 Mn2 N4 180.000(1) 2_575 .
As1 S1 Mn1 92.37(4) . .
As1 S1 Mn1 83.47(4) . 2_566
Mn1 S1 Mn1 94.17(4) . 2_566
As1 S2 Mn1 107.17(4) . 2_666
As1 S2 Mn1 83.74(4) . .
Mn1 S2 Mn1 84.96(4) 2_666 .
As1 S3 Mn1 92.57(4) . 2_566
Mn1 N1 H1A 109.5 . .
Mn1 N1 H1B 109.5 . .
H1A N1 H1B 109.5 . .
Mn1 N1 H1C 109.5 . .
H1A N1 H1C 109.5 . .
H1B N1 H1C 109.5 . .
Mn2 N2 H2A 109.5 . .
Mn2 N2 H2B 109.5 . .
H2A N2 H2B 109.5 . .
Mn2 N2 H2C 109.5 . .
H2A N2 H2C 109.5 . .
H2B N2 H2C 109.5 . .
Mn2 N3 H3A 109.5 . .
Mn2 N3 H3B 109.5 . .
H3A N3 H3B 109.5 . .
Mn2 N3 H3C 109.5 . .
H3A N3 H3C 109.5 . .
H3B N3 H3C 109.5 . .
Mn2 N4 H4A 109.5 . .
Mn2 N4 H4B 109.5 . .
H4A N4 H4B 109.5 . .
Mn2 N4 H4C 109.5 . .
H4A N4 H4C 109.5 . .
H4B N4 H4C 109.5 . .

loop_
_geom_bond_atom_site_label_1
_geom_bond_atom_site_label_2
_geom_bond_distance
_geom_bond_site_symmetry_2
As1 S4 2.1283(12) .
As1 S3 2.1661(11) .
As1 S2 2.1825(11) .
As1 S1 2.1843(11) .
Mn1 N1 2.162(3) .
Mn1 S1 2.5356(11) .
Mn1 S3 2.5531(13) 2_566
Mn1 S2 2.6468(14) 2_666
Mn1 S2 2.8746(14) .
Mn1 S1 2.8936(14) 2_566
Mn2 N3 2.253(3) 2_575
Mn2 N3 2.253(3) .
Mn2 N2 2.297(3) .
Mn2 N2 2.297(3) 2_575
Mn2 N4 2.310(3) 2_575
Mn2 N4 2.310(3) .
S1 Mn1 2.8936(14) 2_566
S2 Mn1 2.6468(14) 2_666
S3 Mn1 2.5531(13) 2_566
N1 H1A 0.8900 .
N1 H1B 0.8900 .
N1 H1C 0.8900 .
N2 H2A 0.8900 .
N2 H2B 0.8900 .
N2 H2C 0.8900 .
N3 H3A 0.8900 .
N3 H3B 0.8900 .
N3 H3C 0.8900 .
N4 H4A 0.8900 .
N4 H4B 0.8900 .
N4 H4C 0.8900 .

loop_
_geom_hbond_atom_site_label_D
_geom_hbond_atom_site_label_H
_geom_hbond_atom_site_label_A
_geom_hbond_distance_DH
_geom_hbond_distance_HA
_geom_hbond_distance_DA
_geom_hbond_angle_DHA
_geom_hbond_site_symmetry_A
N4 H4C S4 0.89 2.86 3.685(4) 155.3 2_665
N4 H4B S3 0.89 2.77 3.647(4) 169.6 2_575
N4 H4A S4 0.89 2.72 3.596(4) 168.5 1_565
N3 H3C S4 0.89 2.71 3.531(4) 154.1 1_565
N3 H3B S4 0.89 2.91 3.739(4) 155.9 1_465
N2 H2C S3 0.89 3.01 3.676(4) 133.1 2_565
N2 H2B S4 0.89 2.59 3.458(4) 164.5 2_665
N2 H2A S2 0.89 2.92 3.803(4) 169.7 .
N1 H1C S1 0.89 2.96 3.420(3) 113.8 2_566
N1 H1B S4 0.89 2.54 3.372(3) 156.5 2_666
N1 H1A S2 0.89 2.91 3.343(3) 111.5 .
N1 H1A S4 0.89 2.89 3.574(3) 134.6 1_565

loop_
_geom_torsion_atom_site_label_1
_geom_torsion_atom_site_label_2
_geom_torsion_atom_site_label_3
_geom_torsion_atom_site_label_4
_geom_torsion
_geom_torsion_site_symmetry_1
_geom_torsion_site_symmetry_4
S4 As1 S1 Mn1 139.98(4) . .
S3 As1 S1 Mn1 -99.10(5) . .
S2 As1 S1 Mn1 17.04(4) . .
S4 As1 S1 Mn1 -126.09(4) . 2_566
S3 As1 S1 Mn1 -5.17(4) . 2_566
S2 As1 S1 Mn1 110.97(4) . 2_566
N1 Mn1 S1 As1 19.2(2) . .
S3 Mn1 S1 As1 161.58(3) 2_566 .
S2 Mn1 S1 As1 -106.73(4) 2_666 .
S2 Mn1 S1 As1 -12.84(3) . .
S1 Mn1 S1 As1 83.62(4) 2_566 .
N1 Mn1 S1 Mn1 -64.4(2) . 2_566
S3 Mn1 S1 Mn1 77.96(4) 2_566 2_566
S2 Mn1 S1 Mn1 169.65(4) 2_666 2_566
S2 Mn1 S1 Mn1 -96.47(4) . 2_566
S1 Mn1 S1 Mn1 0.0 2_566 2_566
S4 As1 S2 Mn1 -54.69(6) . 2_666
S3 As1 S2 Mn1 179.47(3) . 2_666
S1 As1 S2 Mn1 67.68(5) . 2_666
S4 As1 S2 Mn1 -137.43(4) . .
S3 As1 S2 Mn1 96.73(4) . .
S1 As1 S2 Mn1 -15.06(4) . .
N1 Mn1 S2 As1 -154.52(9) . .
S1 Mn1 S2 As1 12.92(3) . .
S3 Mn1 S2 As1 -25.7(2) 2_566 .
S2 Mn1 S2 As1 107.93(4) 2_666 .
S1 Mn1 S2 As1 -71.61(4) 2_566 .
N1 Mn1 S2 Mn1 97.55(9) . 2_666
S1 Mn1 S2 Mn1 -95.01(4) . 2_666
S3 Mn1 S2 Mn1 -133.7(2) 2_566 2_666
S2 Mn1 S2 Mn1 0.0 2_666 2_666
S1 Mn1 S2 Mn1 -179.54(3) 2_566 2_666
S4 As1 S3 Mn1 128.18(4) . 2_566
S2 As1 S3 Mn1 -104.29(5) . 2_566
S1 As1 S3 Mn1 5.83(4) . 2_566
